data_7002055
loop_
_publ_author_name
'Zhang, Xiaoming'
'Xia, Qinqin'
'Chen, Wanzhi'

_publ_section_title
;
 Synthesis of tetra- and pentacoordinate palladium complexes of
 functionalized N-heterocyclic carbenes and a comparative study of
 their catalytic activities
;
_journal_issue 35
_journal_name_full 'Dalton Transactions'
_journal_page_first 7045
_journal_paper_doi 10.1039/b903285a
_journal_year 2009
_chemical_formula_sum 'C32 H30 F12 N10 P2 Pd'
_chemical_formula_weight 951.00
_chemical_name_systematic
;
?
;
_space_group_IT_number 2
_symmetry_cell_setting triclinic
_symmetry_space_group_name_Hall '-P 1'
_symmetry_space_group_name_H-M 'P -1'
_atom_sites_solution_hydrogens geom
_atom_sites_solution_primary direct
_atom_sites_solution_secondary difmap
_audit_creation_method SHELXL-97
_cell_angle_alpha 67.8290(10)
_cell_angle_beta 65.292(2)
_cell_angle_gamma 72.3640(10)
_cell_formula_units_Z 2
_cell_length_a 13.2820(13)
_cell_length_b 13.3260(13)
_cell_length_c 13.4030(15)
_cell_measurement_temperature 298(2)
_cell_volume 1965.8(4)
_computing_cell_refinement 'Bruker SMART'
_computing_data_collection 'Bruker SMART'
_computing_data_reduction 'Bruker SAINT'
_computing_molecular_graphics 'Bruker SHELXTL'
_computing_publication_material 'Bruker SHELXTL'
_computing_structure_refinement 'SHELXL-97 (Sheldrick, 1997)'
_computing_structure_solution 'SHELXS-97 (Sheldrick, 1990)'
_diffrn_ambient_temperature 298(2)
_diffrn_measured_fraction_theta_full 0.983
_diffrn_measured_fraction_theta_max 0.983
_diffrn_measurement_device_type 'CCD area detector'
_diffrn_measurement_method 'phi and omega scans'
_diffrn_radiation_monochromator graphite
_diffrn_radiation_source 'fine-focus sealed tube'
_diffrn_radiation_type MoK\a
_diffrn_radiation_wavelength 0.71073
_diffrn_reflns_av_R_equivalents 0.0202
_diffrn_reflns_av_sigmaI/netI 0.0384
_diffrn_reflns_limit_h_max 15
_diffrn_reflns_limit_h_min -15
_diffrn_reflns_limit_k_max 15
_diffrn_reflns_limit_k_min -13
_diffrn_reflns_limit_l_max 15
_diffrn_reflns_limit_l_min -15
_diffrn_reflns_number 10131
_diffrn_reflns_theta_full 25.01
_diffrn_reflns_theta_max 25.01
_diffrn_reflns_theta_min 1.71
_exptl_absorpt_coefficient_mu 0.649
_exptl_absorpt_correction_T_max 0.8704
_exptl_absorpt_correction_T_min 0.8291
_exptl_absorpt_correction_type multi-scan
_exptl_absorpt_process_details sadbas
_exptl_crystal_colour colorless
_exptl_crystal_density_diffrn 1.607
_exptl_crystal_density_method 'not measured'
_exptl_crystal_description block
_exptl_crystal_F_000 952
_exptl_crystal_size_max 0.50
_exptl_crystal_size_mid 0.46
_exptl_crystal_size_min 0.45
_refine_diff_density_max 0.869
_refine_diff_density_min -0.576
_refine_diff_density_rms 0.087
_refine_ls_extinction_coef 0.0049(7)
_refine_ls_extinction_expression Fc^*^=kFc[1+0.001xFc^2^\l^3^/sin(2\q)]^-1/4^
_refine_ls_extinction_method SHELXL
_refine_ls_goodness_of_fit_ref 1.059
_refine_ls_hydrogen_treatment constr
_refine_ls_matrix_type full
_refine_ls_number_parameters 517
_refine_ls_number_reflns 6820
_refine_ls_number_restraints 0
_refine_ls_restrained_S_all 1.059
_refine_ls_R_factor_all 0.0658
_refine_ls_R_factor_gt 0.0500
_refine_ls_shift/su_max 0.001
_refine_ls_shift/su_mean 0.000
_refine_ls_structure_factor_coef Fsqd
_refine_ls_weighting_details 'calc w=1/[\s^2^(Fo^2^)+(0.0754P)^2^+3.1114P] where P=(Fo^2^+2Fc^2^)/3'
_refine_ls_weighting_scheme calc
_refine_ls_wR_factor_gt 0.1297
_refine_ls_wR_factor_ref 0.1486
_reflns_number_gt 5513
_reflns_number_total 6820
_reflns_threshold_expression >2sigma(I)
_cod_data_source_file b903285a.txt
_cod_data_source_block 080709c
_cod_depositor_comments
;
The following automatic conversions were performed:
'_symmetry_cell_setting' value 'Triclinic' changed to 'triclinic'
according to '/home/saulius/struct/CIF-dictionaries/cif_core.dic'
dictionary named 'cif_core.dic' version 2.4.1 from 2010-06-29.

Automatic conversion script
Id: cif_fix_enum 1527 2010-12-29 10:47:43Z saulius 
;
_cod_original_cell_volume 1965.8(3)
_cod_original_sg_symbol_H-M 'P-1 '
_cod_database_code 7002055

loop_
_symmetry_equiv_pos_as_xyz
'x, y, z'
'-x, -y, -z'

loop_
_atom_site_label
_atom_site_type_symbol
_atom_site_fract_x
_atom_site_fract_y
_atom_site_fract_z
_atom_site_U_iso_or_equiv
_atom_site_adp_type
_atom_site_occupancy
_atom_site_symmetry_multiplicity
_atom_site_calc_flag
_atom_site_refinement_flags
_atom_site_disorder_assembly
_atom_site_disorder_group
Pd1 Pd 0.29655(3) 0.36651(3) 0.74688(3) 0.04552(16) Uani 1 1 d . . .
F1 F 0.2772(7) 0.8170(4) 0.9209(6) 0.173(3) Uani 1 1 d . . .
F2 F 0.2610(4) 1.0721(3) 0.8564(5) 0.1205(16) Uani 1 1 d . . .
F3 F 0.3931(5) 0.9341(6) 0.8452(12) 0.295(7) Uani 1 1 d . . .
F4 F 0.2680(9) 0.9252(6) 1.0105(6) 0.202(4) Uani 1 1 d . . .
F5 F 0.1408(5) 0.9587(6) 0.9413(8) 0.200(3) Uani 1 1 d . . .
F6 F 0.2592(10) 0.9625(5) 0.7757(6) 0.223(5) Uani 1 1 d . . .
F7 F 0.1633(6) 0.5383(11) 0.3931(6) 0.250(6) Uani 1 1 d . . .
F8 F 0.3536(8) 0.5826(12) 0.1738(9) 0.320(7) Uani 1 1 d . . .
F9 F 0.2296(10) 0.6800(6) 0.2804(11) 0.242(5) Uani 1 1 d . . .
F10 F 0.3354(5) 0.5300(5) 0.3549(7) 0.163(2) Uani 1 1 d . . .
F11 F 0.2777(10) 0.4407(5) 0.2861(9) 0.238(5) Uani 1 1 d . . .
F12 F 0.1789(7) 0.5860(5) 0.2122(6) 0.173(3) Uani 1 1 d . . .
N1 N 0.4684(3) 0.1824(3) 0.7298(3) 0.0437(8) Uani 1 1 d . . .
N2 N 0.4720(3) 0.2229(3) 0.8679(3) 0.0473(9) Uani 1 1 d . . .
N3 N 0.3467(3) 0.2759(3) 0.6326(3) 0.0514(9) Uani 1 1 d . . .
N4 N 0.4832(4) 0.1228(4) 0.5804(4) 0.0652(12) Uani 1 1 d . . .
N5 N 0.1831(3) 0.4377(3) 0.9616(3) 0.0441(8) Uani 1 1 d . . .
N6 N 0.3150(3) 0.5305(3) 0.8397(4) 0.0510(9) Uani 1 1 d . . .
N7 N 0.1122(4) 0.3042(3) 0.9495(4) 0.0542(10) Uani 1 1 d . . .
N8 N 0.0366(4) 0.3617(4) 1.1186(4) 0.0563(10) Uani 1 1 d . . .
N9 N 0.1706(3) 0.4738(3) 0.6885(3) 0.0534(10) Uani 1 1 d . . .
N10 N 0.0427(14) 0.1211(13) 0.5743(10) 0.263(9) Uani 1 1 d . . .
P1 P 0.27045(15) 0.94255(13) 0.88970(16) 0.0712(4) Uani 1 1 d . . .
P2 P 0.25838(16) 0.56016(16) 0.27903(17) 0.0831(5) Uani 1 1 d . . .
C1 C 0.4198(4) 0.2568(3) 0.7921(4) 0.0406(9) Uani 1 1 d . . .
C2 C 0.5522(4) 0.1283(4) 0.8544(5) 0.0558(12) Uani 1 1 d . . .
H2 H 0.5991 0.0904 0.8974 0.067 Uiso 1 1 calc R . .
C3 C 0.5497(4) 0.1024(4) 0.7697(4) 0.0553(12) Uani 1 1 d . . .
H3 H 0.5933 0.0428 0.7423 0.066 Uiso 1 1 calc R . .
C4 C 0.4324(4) 0.1916(4) 0.6425(4) 0.0480(11) Uani 1 1 d . . .
C5 C 0.4467(7) 0.1425(6) 0.4945(6) 0.086(2) Uani 1 1 d . . .
H5 H 0.4807 0.0974 0.4464 0.103 Uiso 1 1 calc R . .
C6 C 0.3608(7) 0.2267(6) 0.4751(6) 0.097(2) Uani 1 1 d . . .
H6 H 0.3368 0.2389 0.4149 0.116 Uiso 1 1 calc R . .
C7 C 0.3112(6) 0.2928(5) 0.5467(5) 0.0761(17) Uani 1 1 d . . .
H7 H 0.2523 0.3499 0.5354 0.091 Uiso 1 1 calc R . .
C8 C 0.4438(4) 0.2651(4) 0.9648(4) 0.0536(12) Uani 1 1 d . . .
H8A H 0.4182 0.3439 0.9422 0.064 Uiso 1 1 calc R . .
H8B H 0.5112 0.2523 0.9824 0.064 Uiso 1 1 calc R . .
C9 C 0.3546(4) 0.2132(4) 1.0710(4) 0.0531(12) Uani 1 1 d . . .
C10 C 0.3239(5) 0.2398(6) 1.1732(6) 0.0772(18) Uani 1 1 d . . .
H10 H 0.3598 0.2895 1.1740 0.093 Uiso 1 1 calc R . .
C11 C 0.2433(6) 0.1948(7) 1.2707(6) 0.093(2) Uani 1 1 d . . .
H11 H 0.2248 0.2147 1.3365 0.111 Uiso 1 1 calc R . .
C12 C 0.1884(5) 0.1204(6) 1.2740(6) 0.084(2) Uani 1 1 d . . .
H12 H 0.1334 0.0898 1.3412 0.101 Uiso 1 1 calc R . .
C13 C 0.2170(5) 0.0927(5) 1.1756(5) 0.0694(15) Uani 1 1 d . . .
H13 H 0.1811 0.0422 1.1763 0.083 Uiso 1 1 calc R . .
C14 C 0.2982(5) 0.1387(4) 1.0754(4) 0.0558(12) Uani 1 1 d . . .
H14 H 0.3154 0.1192 1.0096 0.067 Uiso 1 1 calc R . .
C15 C 0.2634(4) 0.4511(3) 0.8555(4) 0.0436(10) Uani 1 1 d . . .
C16 C 0.2681(5) 0.5668(4) 0.9367(5) 0.0600(13) Uani 1 1 d . . .
H16 H 0.2893 0.6217 0.9468 0.072 Uiso 1 1 calc R . .
C17 C 0.1869(5) 0.5090(4) 1.0131(5) 0.0583(13) Uani 1 1 d . . .
H17 H 0.1419 0.5152 1.0862 0.070 Uiso 1 1 calc R . .
C18 C 0.1059(4) 0.3627(4) 1.0132(4) 0.0438(10) Uani 1 1 d . . .
C19 C -0.0336(5) 0.2893(5) 1.1674(5) 0.0666(14) Uani 1 1 d . . .
H19 H -0.0839 0.2846 1.2418 0.080 Uiso 1 1 calc R . .
C20 C -0.0344(5) 0.2216(5) 1.1118(5) 0.0675(15) Uani 1 1 d . . .
H20 H -0.0831 0.1710 1.1470 0.081 Uiso 1 1 calc R . .
C21 C 0.0406(5) 0.2323(5) 1.0012(5) 0.0647(14) Uani 1 1 d . . .
H21 H 0.0417 0.1882 0.9610 0.078 Uiso 1 1 calc R . .
C22 C 0.4035(4) 0.5781(4) 0.7336(5) 0.0654(14) Uani 1 1 d . . .
H22A H 0.4534 0.5202 0.6999 0.078 Uiso 1 1 calc R . .
H22B H 0.4478 0.6099 0.7522 0.078 Uiso 1 1 calc R . .
C23 C 0.3542(4) 0.6649(4) 0.6483(4) 0.0565(12) Uani 1 1 d . . .
C24 C 0.3069(5) 0.7692(5) 0.6628(5) 0.0749(17) Uani 1 1 d . . .
H24 H 0.3116 0.7845 0.7228 0.090 Uiso 1 1 calc R . .
C25 C 0.2541(7) 0.8498(7) 0.5933(7) 0.110(3) Uani 1 1 d . . .
H25 H 0.2237 0.9185 0.6057 0.132 Uiso 1 1 calc R . .
C26 C 0.2463(8) 0.8291(10) 0.5066(9) 0.125(4) Uani 1 1 d . . .
H26 H 0.2081 0.8838 0.4608 0.150 Uiso 1 1 calc R . .
C27 C 0.2926(9) 0.7302(10) 0.4830(7) 0.118(4) Uani 1 1 d . . .
H27 H 0.2869 0.7176 0.4220 0.142 Uiso 1 1 calc R . .
C28 C 0.3498(7) 0.6469(7) 0.5554(6) 0.093(2) Uani 1 1 d . . .
H28 H 0.3845 0.5799 0.5397 0.111 Uiso 1 1 calc R . .
C29 C 0.1029(4) 0.5332(4) 0.6551(4) 0.0537(12) Uani 1 1 d . . .
C30 C 0.0154(5) 0.6119(6) 0.6148(5) 0.0766(17) Uani 1 1 d . . .
H30A H -0.0409 0.6398 0.6761 0.115 Uiso 1 1 calc R . .
H30B H -0.0184 0.5764 0.5892 0.115 Uiso 1 1 calc R . .
H30C H 0.0475 0.6716 0.5522 0.115 Uiso 1 1 calc R . .
C31 C 0.0235(10) 0.1354(10) 0.6574(9) 0.151(5) Uani 1 1 d . . .
C32 C -0.0025(9) 0.1522(9) 0.7628(9) 0.147(4) Uani 1 1 d . . .
H32A H -0.0818 0.1556 0.8041 0.221 Uiso 1 1 calc R . .
H32B H 0.0185 0.2201 0.7500 0.221 Uiso 1 1 calc R . .
H32C H 0.0381 0.0926 0.8068 0.221 Uiso 1 1 calc R . .

loop_
_atom_site_aniso_label
_atom_site_aniso_U_11
_atom_site_aniso_U_22
_atom_site_aniso_U_33
_atom_site_aniso_U_23
_atom_site_aniso_U_13
_atom_site_aniso_U_12
Pd1 0.0493(2) 0.0431(2) 0.0491(2) -0.01232(15) -0.02920(17) 0.00183(15)
F1 0.325(9) 0.055(3) 0.183(6) -0.007(3) -0.144(6) -0.045(4)
F2 0.134(4) 0.069(3) 0.168(5) -0.026(3) -0.065(3) -0.021(2)
F3 0.083(4) 0.132(5) 0.493(17) 0.025(8) -0.042(7) -0.010(4)
F4 0.365(12) 0.168(6) 0.165(6) -0.026(5) -0.168(7) -0.086(7)
F5 0.117(4) 0.176(6) 0.258(9) 0.015(6) -0.069(5) -0.054(4)
F6 0.467(15) 0.112(4) 0.145(5) -0.035(4) -0.177(8) -0.022(6)
F7 0.115(5) 0.522(18) 0.134(5) -0.169(8) -0.014(4) -0.030(7)
F8 0.196(9) 0.409(17) 0.215(9) -0.004(10) 0.049(8) -0.148(10)
F9 0.366(13) 0.123(5) 0.392(14) -0.116(7) -0.306(12) 0.060(6)
F10 0.134(4) 0.162(5) 0.238(7) -0.080(5) -0.119(5) 0.019(4)
F11 0.403(13) 0.090(4) 0.293(10) -0.083(5) -0.201(10) 0.014(6)
F12 0.254(8) 0.163(5) 0.190(6) -0.077(5) -0.165(6) 0.005(5)
N1 0.044(2) 0.043(2) 0.0420(19) -0.0108(16) -0.0183(16) -0.0007(16)
N2 0.052(2) 0.042(2) 0.053(2) -0.0079(17) -0.0326(19) -0.0021(17)
N3 0.061(2) 0.051(2) 0.052(2) -0.0161(18) -0.033(2) -0.0017(19)
N4 0.085(3) 0.056(3) 0.053(2) -0.021(2) -0.025(2) -0.002(2)
N5 0.053(2) 0.0362(19) 0.048(2) -0.0122(16) -0.0273(18) 0.0006(16)
N6 0.056(2) 0.041(2) 0.063(2) -0.0114(18) -0.033(2) -0.0040(18)
N7 0.061(2) 0.052(2) 0.060(2) -0.021(2) -0.029(2) -0.007(2)
N8 0.055(2) 0.062(3) 0.057(3) -0.020(2) -0.021(2) -0.009(2)
N9 0.054(2) 0.055(2) 0.053(2) -0.0135(19) -0.029(2) 0.000(2)
N10 0.306(18) 0.280(16) 0.114(8) -0.072(10) -0.086(10) 0.108(13)
P1 0.0883(11) 0.0570(9) 0.0899(11) -0.0143(8) -0.0513(9) -0.0207(8)
P2 0.0856(12) 0.0815(12) 0.0926(13) -0.0419(10) -0.0320(10) -0.0049(9)
C1 0.043(2) 0.035(2) 0.044(2) -0.0067(18) -0.0189(19) -0.0075(18)
C2 0.055(3) 0.047(3) 0.067(3) -0.014(2) -0.037(3) 0.008(2)
C3 0.052(3) 0.045(3) 0.060(3) -0.013(2) -0.025(2) 0.007(2)
C4 0.053(3) 0.049(3) 0.042(2) -0.011(2) -0.019(2) -0.007(2)
C5 0.128(6) 0.071(4) 0.076(4) -0.035(3) -0.046(4) -0.005(4)
C6 0.139(7) 0.098(5) 0.088(5) -0.043(4) -0.073(5) 0.001(5)
C7 0.089(4) 0.083(4) 0.078(4) -0.034(3) -0.057(4) 0.009(3)
C8 0.069(3) 0.045(3) 0.065(3) -0.018(2) -0.047(3) 0.001(2)
C9 0.063(3) 0.048(3) 0.061(3) -0.022(2) -0.044(3) 0.015(2)
C10 0.067(4) 0.113(5) 0.081(4) -0.057(4) -0.042(3) 0.005(3)
C11 0.074(4) 0.143(7) 0.072(4) -0.063(5) -0.036(4) 0.024(4)
C12 0.068(4) 0.098(5) 0.068(4) -0.021(4) -0.032(3) 0.020(4)
C13 0.072(4) 0.058(3) 0.074(4) -0.014(3) -0.037(3) 0.006(3)
C14 0.070(3) 0.046(3) 0.054(3) -0.018(2) -0.032(3) 0.007(2)
C15 0.051(2) 0.035(2) 0.052(3) -0.0098(19) -0.033(2) 0.0030(19)
C16 0.077(4) 0.043(3) 0.075(4) -0.018(3) -0.040(3) -0.008(3)
C17 0.084(4) 0.043(3) 0.060(3) -0.019(2) -0.039(3) -0.003(3)
C18 0.046(2) 0.038(2) 0.051(3) -0.012(2) -0.029(2) 0.0035(19)
C19 0.059(3) 0.079(4) 0.063(3) -0.024(3) -0.016(3) -0.017(3)
C20 0.056(3) 0.070(4) 0.080(4) -0.020(3) -0.024(3) -0.016(3)
C21 0.071(3) 0.062(3) 0.080(4) -0.027(3) -0.038(3) -0.011(3)
C22 0.053(3) 0.053(3) 0.086(4) -0.017(3) -0.022(3) -0.011(2)
C23 0.057(3) 0.061(3) 0.052(3) -0.014(2) -0.012(2) -0.022(2)
C24 0.072(4) 0.060(4) 0.062(3) -0.010(3) -0.011(3) 0.002(3)
C25 0.091(5) 0.086(5) 0.088(5) 0.010(4) -0.009(4) -0.002(4)
C26 0.108(7) 0.150(9) 0.099(7) 0.026(7) -0.051(6) -0.053(7)
C27 0.162(9) 0.154(9) 0.064(4) 0.015(5) -0.048(5) -0.109(8)
C28 0.125(6) 0.098(5) 0.065(4) -0.017(4) -0.015(4) -0.066(5)
C29 0.050(3) 0.059(3) 0.054(3) -0.011(2) -0.029(2) -0.002(2)
C30 0.060(3) 0.093(4) 0.072(4) -0.023(3) -0.039(3) 0.015(3)
C31 0.144(9) 0.155(9) 0.084(6) -0.012(6) -0.041(6) 0.043(7)
C32 0.150(9) 0.161(10) 0.108(7) -0.048(7) -0.061(7) 0.040(7)

loop_
_atom_type_symbol
_atom_type_description
_atom_type_scat_dispersion_real
_atom_type_scat_dispersion_imag
_atom_type_scat_source
C C 0.0033 0.0016 'International Tables Vol C Tables 4.2.6.8 and 6.1.1.4'
H H 0.0000 0.0000 'International Tables Vol C Tables 4.2.6.8 and 6.1.1.4'
N N 0.0061 0.0033 'International Tables Vol C Tables 4.2.6.8 and 6.1.1.4'
F F 0.0171 0.0103 'International Tables Vol C Tables 4.2.6.8 and 6.1.1.4'
Pd Pd -0.9988 1.0072 'International Tables Vol C Tables 4.2.6.8 and 6.1.1.4'
P P 0.1023 0.0942 'International Tables Vol C Tables 4.2.6.8 and 6.1.1.4'

loop_
_geom_angle_atom_site_label_1
_geom_angle_atom_site_label_2
_geom_angle_atom_site_label_3
_geom_angle
_geom_angle_site_symmetry_1
_geom_angle_site_symmetry_3
_geom_angle_publ_flag
C1 Pd1 C15 95.73(17) . . ?
C1 Pd1 N9 174.64(16) . . ?
C15 Pd1 N9 89.63(16) . . ?
C1 Pd1 N3 79.85(16) . . ?
C15 Pd1 N3 174.66(16) . . ?
N9 Pd1 N3 94.79(15) . . ?
C1 Pd1 N7 99.51(15) . . ?
C15 Pd1 N7 68.42(16) . . ?
N9 Pd1 N7 82.56(14) . . ?
N3 Pd1 N7 115.08(14) . . ?
C1 N1 C4 120.3(4) . . ?
C1 N1 C3 110.8(4) . . ?
C4 N1 C3 128.9(4) . . ?
C1 N2 C2 110.8(4) . . ?
C1 N2 C8 127.3(4) . . ?
C2 N2 C8 121.4(4) . . ?
C7 N3 C4 115.7(4) . . ?
C7 N3 Pd1 129.6(4) . . ?
C4 N3 Pd1 114.6(3) . . ?
C4 N4 C5 114.9(5) . . ?
C15 N5 C17 109.6(4) . . ?
C15 N5 C18 125.8(4) . . ?
C17 N5 C18 124.6(4) . . ?
C15 N6 C16 109.4(4) . . ?
C15 N6 C22 125.9(4) . . ?
C16 N6 C22 124.6(4) . . ?
C18 N7 C21 114.8(4) . . ?
C18 N7 Pd1 103.6(3) . . ?
C21 N7 Pd1 141.3(3) . . ?
C18 N8 C19 115.0(4) . . ?
C29 N9 Pd1 178.9(5) . . ?
F3 P1 F6 95.8(7) . . ?
F3 P1 F4 90.3(7) . . ?
F6 P1 F4 173.8(6) . . ?
F3 P1 F5 175.1(6) . . ?
F6 P1 F5 87.2(6) . . ?
F4 P1 F5 86.6(5) . . ?
F3 P1 F1 93.1(4) . . ?
F6 P1 F1 92.2(3) . . ?
F4 P1 F1 88.3(4) . . ?
F5 P1 F1 90.6(4) . . ?
F3 P1 F2 88.0(4) . . ?
F6 P1 F2 86.7(3) . . ?
F4 P1 F2 92.6(3) . . ?
F5 P1 F2 88.4(3) . . ?
F1 P1 F2 178.5(3) . . ?
F8 P2 F11 93.0(7) . . ?
F8 P2 F7 176.0(7) . . ?
F11 P2 F7 88.6(7) . . ?
F8 P2 F9 91.7(7) . . ?
F11 P2 F9 175.2(7) . . ?
F7 P2 F9 86.7(6) . . ?
F8 P2 F12 91.7(6) . . ?
F11 P2 F12 88.9(4) . . ?
F7 P2 F12 92.0(4) . . ?
F9 P2 F12 90.4(4) . . ?
F8 P2 F10 91.5(6) . . ?
F11 P2 F10 90.0(4) . . ?
F7 P2 F10 84.8(4) . . ?
F9 P2 F10 90.4(3) . . ?
F12 P2 F10 176.7(4) . . ?
N2 C1 N1 104.4(4) . . ?
N2 C1 Pd1 142.7(3) . . ?
N1 C1 Pd1 112.8(3) . . ?
C3 C2 N2 108.0(4) . . ?
C3 C2 H2 126.0 . . ?
N2 C2 H2 126.0 . . ?
C2 C3 N1 106.1(4) . . ?
C2 C3 H3 127.0 . . ?
N1 C3 H3 127.0 . . ?
N4 C4 N3 128.1(4) . . ?
N4 C4 N1 119.5(4) . . ?
N3 C4 N1 112.4(4) . . ?
N4 C5 C6 122.3(6) . . ?
N4 C5 H5 118.9 . . ?
C6 C5 H5 118.9 . . ?
C5 C6 C7 118.4(6) . . ?
C5 C6 H6 120.8 . . ?
C7 C6 H6 120.8 . . ?
N3 C7 C6 120.7(6) . . ?
N3 C7 H7 119.7 . . ?
C6 C7 H7 119.7 . . ?
N2 C8 C9 113.5(4) . . ?
N2 C8 H8A 108.9 . . ?
C9 C8 H8A 108.9 . . ?
N2 C8 H8B 108.9 . . ?
C9 C8 H8B 108.9 . . ?
H8A C8 H8B 107.7 . . ?
C14 C9 C10 116.4(5) . . ?
C14 C9 C8 123.5(4) . . ?
C10 C9 C8 120.1(5) . . ?
C11 C10 C9 121.6(6) . . ?
C11 C10 H10 119.2 . . ?
C9 C10 H10 119.2 . . ?
C10 C11 C12 121.3(6) . . ?
C10 C11 H11 119.3 . . ?
C12 C11 H11 119.3 . . ?
C13 C12 C11 118.3(7) . . ?
C13 C12 H12 120.9 . . ?
C11 C12 H12 120.9 . . ?
C12 C13 C14 121.0(6) . . ?
C12 C13 H13 119.5 . . ?
C14 C13 H13 119.5 . . ?
C13 C14 C9 121.3(5) . . ?
C13 C14 H14 119.3 . . ?
C9 C14 H14 119.3 . . ?
N6 C15 N5 106.5(4) . . ?
N6 C15 Pd1 127.5(4) . . ?
N5 C15 Pd1 126.0(3) . . ?
C17 C16 N6 108.1(4) . . ?
C17 C16 H16 126.0 . . ?
N6 C16 H16 126.0 . . ?
C16 C17 N5 106.3(5) . . ?
C16 C17 H17 126.8 . . ?
N5 C17 H17 126.8 . . ?
N7 C18 N8 128.6(5) . . ?
N7 C18 N5 116.0(4) . . ?
N8 C18 N5 115.4(4) . . ?
N8 C19 C20 122.5(5) . . ?
N8 C19 H19 118.8 . . ?
C20 C19 H19 118.8 . . ?
C19 C20 C21 116.7(5) . . ?
C19 C20 H20 121.6 . . ?
C21 C20 H20 121.6 . . ?
N7 C21 C20 122.4(5) . . ?
N7 C21 H21 118.8 . . ?
C20 C21 H21 118.8 . . ?
N6 C22 C23 111.5(4) . . ?
N6 C22 H22A 109.3 . . ?
C23 C22 H22A 109.3 . . ?
N6 C22 H22B 109.3 . . ?
C23 C22 H22B 109.3 . . ?
H22A C22 H22B 108.0 . . ?
C28 C23 C24 116.8(6) . . ?
C28 C23 C22 123.5(6) . . ?
C24 C23 C22 119.7(5) . . ?
C25 C24 C23 123.0(7) . . ?
C25 C24 H24 118.5 . . ?
C23 C24 H24 118.5 . . ?
C26 C25 C24 119.3(9) . . ?
C26 C25 H25 120.4 . . ?
C24 C25 H25 120.4 . . ?
C25 C26 C27 122.4(9) . . ?
C25 C26 H26 118.8 . . ?
C27 C26 H26 118.8 . . ?
C26 C27 C28 117.8(8) . . ?
C26 C27 H27 121.1 . . ?
C28 C27 H27 121.1 . . ?
C23 C28 C27 120.7(8) . . ?
C23 C28 H28 119.6 . . ?
C27 C28 H28 119.6 . . ?
N9 C29 C30 178.0(6) . . ?
C29 C30 H30A 109.5 . . ?
C29 C30 H30B 109.5 . . ?
H30A C30 H30B 109.5 . . ?
C29 C30 H30C 109.5 . . ?
H30A C30 H30C 109.5 . . ?
H30B C30 H30C 109.5 . . ?
N10 C31 C32 179(2) . . ?
C31 C32 H32A 109.5 . . ?
C31 C32 H32B 109.5 . . ?
H32A C32 H32B 109.5 . . ?
C31 C32 H32C 109.5 . . ?
H32A C32 H32C 109.5 . . ?
H32B C32 H32C 109.5 . . ?

loop_
_geom_bond_atom_site_label_1
_geom_bond_atom_site_label_2
_geom_bond_distance
_geom_bond_site_symmetry_2
_geom_bond_publ_flag
Pd1 C1 1.974(4) . ?
Pd1 C15 1.996(4) . ?
Pd1 N9 2.062(4) . ?
Pd1 N3 2.075(4) . ?
Pd1 N7 2.834(4) . ?
F1 P1 1.547(4) . ?
F2 P1 1.590(4) . ?
F3 P1 1.466(6) . ?
F4 P1 1.534(6) . ?
F5 P1 1.544(7) . ?
F6 P1 1.513(6) . ?
F7 P2 1.513(7) . ?
F8 P2 1.449(8) . ?
F9 P2 1.531(6) . ?
F10 P2 1.598(6) . ?
F11 P2 1.506(6) . ?
F12 P2 1.540(5) . ?
N1 C1 1.373(6) . ?
N1 C4 1.393(6) . ?
N1 C3 1.394(6) . ?
N2 C1 1.331(5) . ?
N2 C2 1.397(6) . ?
N2 C8 1.469(6) . ?
N3 C7 1.338(6) . ?
N3 C4 1.346(6) . ?
N4 C4 1.311(6) . ?
N4 C5 1.338(8) . ?
N5 C15 1.359(6) . ?
N5 C17 1.391(6) . ?
N5 C18 1.427(6) . ?
N6 C15 1.337(6) . ?
N6 C16 1.387(7) . ?
N6 C22 1.476(7) . ?
N7 C18 1.322(6) . ?
N7 C21 1.342(7) . ?
N8 C18 1.323(6) . ?
N8 C19 1.337(7) . ?
N9 C29 1.129(6) . ?
N10 C31 1.111(15) . ?
C2 C3 1.320(7) . ?
C2 H2 0.9300 . ?
C3 H3 0.9300 . ?
C5 C6 1.372(10) . ?
C5 H5 0.9300 . ?
C6 C7 1.375(9) . ?
C6 H6 0.9300 . ?
C7 H7 0.9300 . ?
C8 C9 1.500(8) . ?
C8 H8A 0.9700 . ?
C8 H8B 0.9700 . ?
C9 C14 1.385(7) . ?
C9 C10 1.408(7) . ?
C10 C11 1.357(10) . ?
C10 H10 0.9300 . ?
C11 C12 1.376(10) . ?
C11 H11 0.9300 . ?
C12 C13 1.374(9) . ?
C12 H12 0.9300 . ?
C13 C14 1.383(8) . ?
C13 H13 0.9300 . ?
C14 H14 0.9300 . ?
C16 C17 1.338(8) . ?
C16 H16 0.9300 . ?
C17 H17 0.9300 . ?
C19 C20 1.375(8) . ?
C19 H19 0.9300 . ?
C20 C21 1.379(8) . ?
C20 H20 0.9300 . ?
C21 H21 0.9300 . ?
C22 C23 1.498(8) . ?
C22 H22A 0.9700 . ?
C22 H22B 0.9700 . ?
C23 C28 1.380(8) . ?
C23 C24 1.392(8) . ?
C24 C25 1.360(10) . ?
C24 H24 0.9300 . ?
C25 C26 1.341(14) . ?
C25 H25 0.9300 . ?
C26 C27 1.369(14) . ?
C26 H26 0.9300 . ?
C27 C28 1.430(12) . ?
C27 H27 0.9300 . ?
C28 H28 0.9300 . ?
C29 C30 1.450(7) . ?
C30 H30A 0.9600 . ?
C30 H30B 0.9600 . ?
C30 H30C 0.9600 . ?
C31 C32 1.397(15) . ?
C32 H32A 0.9600 . ?
C32 H32B 0.9600 . ?
C32 H32C 0.9600 . ?

loop_
_geom_torsion_atom_site_label_1
_geom_torsion_atom_site_label_2
_geom_torsion_atom_site_label_3
_geom_torsion_atom_site_label_4
_geom_torsion
_geom_torsion_site_symmetry_1
_geom_torsion_site_symmetry_2
_geom_torsion_site_symmetry_3
_geom_torsion_site_symmetry_4
_geom_torsion_publ_flag
C1 Pd1 N3 C7 -175.3(5) . . . . ?
C15 Pd1 N3 C7 -140.9(17) . . . . ?
N9 Pd1 N3 C7 4.9(5) . . . . ?
N7 Pd1 N3 C7 88.9(5) . . . . ?
C1 Pd1 N3 C4 0.2(3) . . . . ?
C15 Pd1 N3 C4 34.5(19) . . . . ?
N9 Pd1 N3 C4 -179.7(3) . . . . ?
N7 Pd1 N3 C4 -95.7(4) . . . . ?
C1 Pd1 N7 C18 89.2(3) . . . . ?
C15 Pd1 N7 C18 -3.3(3) . . . . ?
N9 Pd1 N7 C18 -95.8(3) . . . . ?
N3 Pd1 N7 C18 172.3(3) . . . . ?
C1 Pd1 N7 C21 -83.5(6) . . . . ?
C15 Pd1 N7 C21 -176.0(6) . . . . ?
N9 Pd1 N7 C21 91.5(5) . . . . ?
N3 Pd1 N7 C21 -0.4(6) . . . . ?
C1 Pd1 N9 C29 -75(25) . . . . ?
C15 Pd1 N9 C29 104(24) . . . . ?
N3 Pd1 N9 C29 -73(24) . . . . ?
N7 Pd1 N9 C29 172(100) . . . . ?
C2 N2 C1 N1 -0.3(5) . . . . ?
C8 N2 C1 N1 -172.2(4) . . . . ?
C2 N2 C1 Pd1 174.9(4) . . . . ?
C8 N2 C1 Pd1 2.9(8) . . . . ?
C4 N1 C1 N2 178.9(4) . . . . ?
C3 N1 C1 N2 0.8(5) . . . . ?
C4 N1 C1 Pd1 2.1(5) . . . . ?
C3 N1 C1 Pd1 -176.0(3) . . . . ?
C15 Pd1 C1 N2 7.0(6) . . . . ?
N9 Pd1 C1 N2 -174.4(15) . . . . ?
N3 Pd1 C1 N2 -176.0(6) . . . . ?
N7 Pd1 C1 N2 -62.0(5) . . . . ?
C15 Pd1 C1 N1 -178.1(3) . . . . ?
N9 Pd1 C1 N1 0(2) . . . . ?
N3 Pd1 C1 N1 -1.2(3) . . . . ?
N7 Pd1 C1 N1 112.8(3) . . . . ?
C1 N2 C2 C3 -0.4(6) . . . . ?
C8 N2 C2 C3 172.1(4) . . . . ?
N2 C2 C3 N1 0.8(6) . . . . ?
C1 N1 C3 C2 -1.0(6) . . . . ?
C4 N1 C3 C2 -179.0(5) . . . . ?
C5 N4 C4 N3 2.5(8) . . . . ?
C5 N4 C4 N1 -176.3(5) . . . . ?
C7 N3 C4 N4 -1.9(8) . . . . ?
Pd1 N3 C4 N4 -178.0(4) . . . . ?
C7 N3 C4 N1 177.0(5) . . . . ?
Pd1 N3 C4 N1 0.9(5) . . . . ?
C1 N1 C4 N4 177.0(4) . . . . ?
C3 N1 C4 N4 -5.3(7) . . . . ?
C1 N1 C4 N3 -2.0(6) . . . . ?
C3 N1 C4 N3 175.8(4) . . . . ?
C4 N4 C5 C6 -1.4(10) . . . . ?
N4 C5 C6 C7 0.0(12) . . . . ?
C4 N3 C7 C6 0.1(9) . . . . ?
Pd1 N3 C7 C6 175.5(5) . . . . ?
C5 C6 C7 N3 0.7(11) . . . . ?
C1 N2 C8 C9 85.0(5) . . . . ?
C2 N2 C8 C9 -86.2(5) . . . . ?
N2 C8 C9 C14 -4.5(6) . . . . ?
N2 C8 C9 C10 175.8(4) . . . . ?
C14 C9 C10 C11 0.0(8) . . . . ?
C8 C9 C10 C11 179.7(5) . . . . ?
C9 C10 C11 C12 0.4(10) . . . . ?
C10 C11 C12 C13 -0.2(10) . . . . ?
C11 C12 C13 C14 -0.4(8) . . . . ?
C12 C13 C14 C9 0.8(8) . . . . ?
C10 C9 C14 C13 -0.6(7) . . . . ?
C8 C9 C14 C13 179.7(5) . . . . ?
C16 N6 C15 N5 0.6(5) . . . . ?
C22 N6 C15 N5 -175.9(4) . . . . ?
C16 N6 C15 Pd1 -178.9(3) . . . . ?
C22 N6 C15 Pd1 4.6(6) . . . . ?
C17 N5 C15 N6 -1.1(5) . . . . ?
C18 N5 C15 N6 178.6(4) . . . . ?
C17 N5 C15 Pd1 178.4(3) . . . . ?
C18 N5 C15 Pd1 -1.9(6) . . . . ?
C1 Pd1 C15 N6 84.0(4) . . . . ?
N9 Pd1 C15 N6 -95.9(4) . . . . ?
N3 Pd1 C15 N6 50.1(19) . . . . ?
N7 Pd1 C15 N6 -178.0(4) . . . . ?
C1 Pd1 C15 N5 -95.4(4) . . . . ?
N9 Pd1 C15 N5 84.8(4) . . . . ?
N3 Pd1 C15 N5 -129.3(17) . . . . ?
N7 Pd1 C15 N5 2.6(3) . . . . ?
C15 N6 C16 C17 0.2(6) . . . . ?
C22 N6 C16 C17 176.7(4) . . . . ?
N6 C16 C17 N5 -0.9(6) . . . . ?
C15 N5 C17 C16 1.3(5) . . . . ?
C18 N5 C17 C16 -178.5(4) . . . . ?
C21 N7 C18 N8 -2.3(7) . . . . ?
Pd1 N7 C18 N8 -177.2(4) . . . . ?
C21 N7 C18 N5 178.3(4) . . . . ?
Pd1 N7 C18 N5 3.4(4) . . . . ?
C19 N8 C18 N7 2.2(7) . . . . ?
C19 N8 C18 N5 -178.4(4) . . . . ?
C15 N5 C18 N7 -2.0(6) . . . . ?
C17 N5 C18 N7 177.6(4) . . . . ?
C15 N5 C18 N8 178.5(4) . . . . ?
C17 N5 C18 N8 -1.9(6) . . . . ?
C18 N8 C19 C20 -0.5(8) . . . . ?
N8 C19 C20 C21 -0.7(9) . . . . ?
C18 N7 C21 C20 0.7(7) . . . . ?
Pd1 N7 C21 C20 172.9(4) . . . . ?
C19 C20 C21 N7 0.6(9) . . . . ?
C15 N6 C22 C23 82.3(6) . . . . ?
C16 N6 C22 C23 -93.6(6) . . . . ?
N6 C22 C23 C28 -100.8(6) . . . . ?
N6 C22 C23 C24 77.4(6) . . . . ?
C28 C23 C24 C25 2.7(9) . . . . ?
C22 C23 C24 C25 -175.5(6) . . . . ?
C23 C24 C25 C26 0.2(11) . . . . ?
C24 C25 C26 C27 -1.9(14) . . . . ?
C25 C26 C27 C28 0.7(14) . . . . ?
C24 C23 C28 C27 -3.9(9) . . . . ?
C22 C23 C28 C27 174.2(6) . . . . ?
C26 C27 C28 C23 2.4(11) . . . . ?
Pd1 N9 C29 C30 -100(28) . . . . ?
